data_4349439
loop_
_publ_author_name
'Kleinlein, Claudia'
'Zheng, Shao-Liang'
'Betley, Theodore A.'

_publ_section_title
;
 Ground State and Excited State Tuning in Ferric Dipyrrin Complexes
 Promoted by Ancillary Ligand Exchange.
;
_journal_issue 10
_journal_name_full 'Inorganic chemistry'
_journal_page_first 5892
_journal_page_last 5901
_journal_paper_doi 10.1021/acs.inorgchem.7b00525
_journal_volume 56
_journal_year 2017
_chemical_formula_sum 'C83.5 H69 Cl2 Fe N2'
_chemical_formula_weight 1227.16
_space_group_IT_number 2
_space_group_name_Hall '-P 1'
_space_group_name_H-M_alt 'P -1'
_symmetry_cell_setting triclinic
_symmetry_space_group_name_H-M 'P -1'
_atom_sites_solution_hydrogens geom
_atom_sites_solution_primary direct
_atom_sites_solution_secondary difmap
_audit_creation_method SHELXL-97
_cell_angle_alpha 72.9525(12)
_cell_angle_beta 79.5083(12)
_cell_angle_gamma 74.5905(12)
_cell_formula_units_Z 2
_cell_length_a 11.3497(7)
_cell_length_b 15.6754(10)
_cell_length_c 20.6916(13)
_cell_measurement_reflns_used 9809
_cell_measurement_temperature 100(2)
_cell_measurement_theta_max 25.1
_cell_measurement_theta_min 2.34
_cell_volume 3371.2(4)
_computing_cell_refinement 'SAINT 8.34A (Bruker-AXS, 2014)'
_computing_data_collection 'APEX2 v2014.3.0 (Bruker-AXS, 2014)'
_computing_data_reduction 'SAINT 8.34A (Bruker-AXS, 2014)'
_computing_molecular_graphics 'Bruker SHELXTL (Sheldrick, 2008)'
_computing_publication_material 'Bruker SHELXTL (Sheldrick, 2008)'
_computing_structure_refinement 'SHELXL-97 (Sheldrick, 2008)'
_computing_structure_solution 'SHELXS-97 (Sheldrick, 2008)'
_diffrn_ambient_temperature 100(2)
_diffrn_measured_fraction_theta_full 0.996
_diffrn_measured_fraction_theta_max 0.996
_diffrn_measurement_device_type
;
Bruker D8 goniometer with CCD area detector  
;
_diffrn_measurement_method 'omega and phi scans'
_diffrn_radiation_monochromator graphite
_diffrn_radiation_source 'fine-focus sealed tube'
_diffrn_radiation_type MoK\a
_diffrn_radiation_wavelength 0.71073
_diffrn_reflns_av_R_equivalents 0.0462
_diffrn_reflns_av_sigmaI/netI 0.0463
_diffrn_reflns_limit_h_max 13
_diffrn_reflns_limit_h_min -13
_diffrn_reflns_limit_k_max 18
_diffrn_reflns_limit_k_min -18
_diffrn_reflns_limit_l_max 24
_diffrn_reflns_limit_l_min -24
_diffrn_reflns_number 50660
_diffrn_reflns_theta_full 25.08
_diffrn_reflns_theta_max 25.08
_diffrn_reflns_theta_min 1.39
_exptl_absorpt_coefficient_mu 0.349
_exptl_absorpt_correction_T_max 0.9827
_exptl_absorpt_correction_T_min 0.8846
_exptl_absorpt_correction_type multi-scan
_exptl_absorpt_process_details sadabs
_exptl_crystal_colour green
_exptl_crystal_density_diffrn 1.209
_exptl_crystal_density_method 'not measured'
_exptl_crystal_description plate
_exptl_crystal_F_000 1288
_exptl_crystal_size_max 0.36
_exptl_crystal_size_mid 0.18
_exptl_crystal_size_min 0.05
_refine_diff_density_max 0.708
_refine_diff_density_min -0.475
_refine_diff_density_rms 0.065
_refine_ls_extinction_method none
_refine_ls_goodness_of_fit_ref 1.034
_refine_ls_hydrogen_treatment mixed
_refine_ls_matrix_type full
_refine_ls_number_parameters 965
_refine_ls_number_reflns 11940
_refine_ls_number_restraints 680
_refine_ls_restrained_S_all 1.016
_refine_ls_R_factor_all 0.0744
_refine_ls_R_factor_gt 0.0514
_refine_ls_shift/su_max 0.006
_refine_ls_shift/su_mean 0.000
_refine_ls_structure_factor_coef Fsqd
_refine_ls_weighting_details 'calc w=1/[\s^2^(Fo^2^)+(0.0657P)^2^+4.0943P] where P=(Fo^2^+2Fc^2^)/3'
_refine_ls_weighting_scheme calc
_refine_ls_wR_factor_gt 0.1295
_refine_ls_wR_factor_ref 0.1428
_reflns_number_gt 9031
_reflns_number_total 11940
_reflns_threshold_expression >2sigma(I)
_cod_data_source_file ic7b00525_si_002.cif
_cod_data_source_block QFeCl2
_cod_depositor_comments
;
The following automatic conversions were performed:

data item '_symmetry_cell_setting' value 'Triclinic' was changed to
'triclinic' in accordance with the
/home/saulius/struct/COD-crude-data/automatic-downloads/DataCite-retrospective/ACS/depositions/lib/dictionaries/cif_core.dic
dictionary named 'cif_core.dic' version 2.4.2 last updated on
2011-04-26.

Automatic conversion script
Id: cif_fix_values 6909 2019-04-08 15:41:33Z antanas 
;
_cod_original_sg_symbol_H-M P-1
_cod_original_formula_sum 'C83.50 H69 Cl2 Fe N2'
_cod_database_code 4349439

loop_
_symmetry_equiv_pos_as_xyz
'x, y, z'
'-x, -y, -z'

loop_
_atom_site_label
_atom_site_type_symbol
_atom_site_fract_x
_atom_site_fract_y
_atom_site_fract_z
_atom_site_U_iso_or_equiv
_atom_site_adp_type
_atom_site_occupancy
_atom_site_symmetry_multiplicity
_atom_site_calc_flag
_atom_site_refinement_flags
_atom_site_disorder_assembly
_atom_site_disorder_group
C1 C 0.2323(2) 0.90280(18) 0.84232(13) 0.0175(6) Uani 1 1 d . . .
C2 C 0.4420(2) 0.71822(18) 0.93939(13) 0.0178(6) Uani 1 1 d . . .
C3 C 0.3369(2) 0.72056(18) 0.98752(14) 0.0193(6) Uani 1 1 d . . .
H3 H 0.3308 0.6817 1.0323 0.023 Uiso 1 1 calc R . .
C4 C 0.2450(2) 0.78924(18) 0.95770(14) 0.0187(6) Uani 1 1 d . . .
H4 H 0.1629 0.8058 0.9779 0.022 Uiso 1 1 calc R . .
C5 C 0.2935(2) 0.83109(18) 0.89181(13) 0.0163(6) Uani 1 1 d . . .
C6 C 0.2798(2) 0.93892(19) 0.77570(14) 0.0205(6) Uani 1 1 d . . .
C7 C 0.2142(3) 1.0016(2) 0.72272(14) 0.0254(6) Uani 1 1 d . . .
H7 H 0.1304 1.0332 0.7270 0.030 Uiso 1 1 calc R . .
C8 C 0.2940(3) 1.0084(2) 0.66384(15) 0.0307(7) Uani 1 1 d . . .
H8 H 0.2751 1.0447 0.6198 0.037 Uiso 1 1 calc R . .
C9 C 0.4090(3) 0.9517(2) 0.68075(14) 0.0242(6) Uani 1 1 d . . .
C10 C 0.0999(2) 0.94202(18) 0.86308(13) 0.0177(6) Uani 1 1 d . . .
C11 C 0.0720(2) 1.01139(19) 0.89684(14) 0.0202(6) Uani 1 1 d . . .
C12 C -0.0511(3) 1.0456(2) 0.91777(15) 0.0247(6) Uani 1 1 d . . .
H12 H -0.0709 1.0921 0.9414 0.030 Uiso 1 1 calc R . .
C13 C -0.1453(2) 1.0139(2) 0.90514(14) 0.0241(6) Uani 1 1 d . . .
C14 C -0.1153(2) 0.9456(2) 0.87126(14) 0.0231(6) Uani 1 1 d . . .
H14 H -0.1793 0.9231 0.8627 0.028 Uiso 1 1 calc R . .
C15 C 0.0063(2) 0.90888(19) 0.84928(14) 0.0211(6) Uani 1 1 d . . .
C16 C 0.1710(3) 1.0515(2) 0.90820(16) 0.0279(7) Uani 1 1 d . . .
H16A H 0.2407 1.0019 0.9246 0.042 Uiso 1 1 calc R . .
H16B H 0.1382 1.0867 0.9421 0.042 Uiso 1 1 calc R . .
H16C H 0.1985 1.0918 0.8653 0.042 Uiso 1 1 calc R . .
C17 C -0.2784(3) 1.0549(2) 0.92613(16) 0.0308(7) Uani 1 1 d . . .
H17A H -0.2822 1.0990 0.9520 0.046 Uiso 1 1 calc R . .
H17B H -0.3184 1.0061 0.9545 0.046 Uiso 1 1 calc R . .
H17C H -0.3208 1.0861 0.8854 0.046 Uiso 1 1 calc R . .
C18 C 0.0363(3) 0.8367(2) 0.81045(17) 0.0330(7) Uani 1 1 d . . .
H18A H 0.0711 0.8617 0.7639 0.050 Uiso 1 1 calc R . .
H18B H -0.0388 0.8179 0.8093 0.050 Uiso 1 1 calc R . .
H18C H 0.0963 0.7835 0.8329 0.050 Uiso 1 1 calc R . .
C19 C 0.5577(2) 0.64708(18) 0.94460(14) 0.0189(6) Uani 1 1 d . . .
C20 C 0.5905(2) 0.59038(19) 0.89970(14) 0.0213(6) Uani 1 1 d . . .
C21 C 0.6953(3) 0.51885(19) 0.90769(15) 0.0238(6) Uani 1 1 d . . .
H21 H 0.7165 0.4805 0.8774 0.029 Uiso 1 1 calc R . .
C22 C 0.7701(2) 0.50203(18) 0.95890(14) 0.0209(6) Uani 1 1 d . . .
C23 C 0.7363(2) 0.55953(18) 1.00234(14) 0.0212(6) Uani 1 1 d . . .
H23 H 0.7861 0.5497 1.0373 0.025 Uiso 1 1 calc R . .
C24 C 0.6320(2) 0.63107(18) 0.99646(14) 0.0196(6) Uani 1 1 d . . .
C25 C 0.5155(3) 0.59869(19) 0.84489(15) 0.0252(6) Uani 1 1 d . . .
C26 C 0.3900(3) 0.60202(19) 0.85770(16) 0.0268(7) Uani 1 1 d . . .
H26 H 0.3488 0.6029 0.9019 0.032 Uiso 1 1 calc R . .
C27 C 0.3244(3) 0.6041(2) 0.80663(17) 0.0347(8) Uani 1 1 d . . .
H27 H 0.2386 0.6065 0.8160 0.042 Uiso 1 1 calc R . .
C28 C 0.3834(3) 0.6027(2) 0.74231(19) 0.0443(9) Uani 1 1 d . . .
H28 H 0.3388 0.6029 0.7076 0.053 Uiso 1 1 calc R . .
C29 C 0.5078(4) 0.6010(3) 0.72870(19) 0.0529(10) Uani 1 1 d . . .
H29 H 0.5486 0.6010 0.6843 0.063 Uiso 1 1 calc R . .
C30 C 0.5729(3) 0.5993(3) 0.77965(18) 0.0423(9) Uani 1 1 d . . .
H30 H 0.6582 0.5986 0.7698 0.051 Uiso 1 1 calc R . .
C31 C 0.8803(2) 0.42375(19) 0.96682(15) 0.0240(6) Uani 1 1 d . . .
C32 C 0.9284(3) 0.3789(2) 0.91556(17) 0.0324(7) Uani 1 1 d . . .
H32 H 0.8920 0.3993 0.8742 0.039 Uiso 1 1 calc R . .
C33 C 1.0288(3) 0.3048(2) 0.92397(19) 0.0380(8) Uani 1 1 d . . .
H33 H 1.0601 0.2750 0.8884 0.046 Uiso 1 1 calc R . .
C34 C 1.0830(3) 0.2742(2) 0.98302(18) 0.0342(8) Uani 1 1 d . . .
H34 H 1.1512 0.2231 0.9887 0.041 Uiso 1 1 calc R . .
C35 C 1.0380(3) 0.3180(2) 1.03387(18) 0.0342(8) Uani 1 1 d . . .
H35 H 1.0761 0.2978 1.0746 0.041 Uiso 1 1 calc R . .
C36 C 0.9372(3) 0.3917(2) 1.02618(17) 0.0299(7) Uani 1 1 d . . .
H36 H 0.9065 0.4209 1.0621 0.036 Uiso 1 1 calc R . .
C37 C 0.6060(2) 0.69057(18) 1.04434(14) 0.0198(6) Uani 1 1 d . . .
C38 C 0.6028(3) 0.6524(2) 1.11373(16) 0.0323(7) Uani 1 1 d . . .
H38 H 0.6105 0.5882 1.1312 0.039 Uiso 1 1 calc R . .
C39 C 0.5886(3) 0.7064(2) 1.15827(16) 0.0372(8) Uani 1 1 d . . .
H39 H 0.5866 0.6790 1.2058 0.045 Uiso 1 1 calc R . .
C40 C 0.5772(3) 0.7999(2) 1.13374(15) 0.0284(7) Uani 1 1 d . . .
H40 H 0.5679 0.8370 1.1642 0.034 Uiso 1 1 calc R . .
C41 C 0.5796(2) 0.83874(19) 1.06474(15) 0.0219(6) Uani 1 1 d . . .
H41 H 0.5721 0.9030 1.0476 0.026 Uiso 1 1 calc R . .
C42 C 0.5927(2) 0.78527(19) 1.02001(14) 0.0202(6) Uani 1 1 d . . .
H42 H 0.5927 0.8131 0.9726 0.024 Uiso 1 1 calc R . .
C43 C 0.5214(3) 0.9289(2) 0.63420(14) 0.0284(7) Uani 1 1 d . . .
C44 C 0.5200(3) 0.8759(2) 0.59040(14) 0.0291(7) Uani 1 1 d . . .
C45 C 0.6276(3) 0.8492(2) 0.54943(15) 0.0339(8) Uani 1 1 d . . .
H45 H 0.6275 0.8118 0.5207 0.041 Uiso 1 1 calc R . .
C46 C 0.7352(3) 0.8760(3) 0.54951(15) 0.0362(8) Uani 1 1 d . . .
C47 C 0.7337(3) 0.9304(2) 0.59152(15) 0.0345(8) Uani 1 1 d . . .
H47 H 0.8067 0.9489 0.5919 0.041 Uiso 1 1 calc R . .
C48 C 0.6287(3) 0.9591(2) 0.63332(14) 0.0312(7) Uani 1 1 d . . .
C49 C 0.4064(3) 0.8494(2) 0.58316(15) 0.0304(7) Uani 1 1 d . . .
C50 C 0.3285(3) 0.8116(2) 0.63773(16) 0.0333(7) Uani 1 1 d . . .
H50 H 0.3464 0.8009 0.6829 0.040 Uiso 1 1 calc R . .
C51 C 0.2250(3) 0.7893(2) 0.62669(17) 0.0376(8) Uani 1 1 d . . .
H51 H 0.1724 0.7636 0.6644 0.045 Uiso 1 1 calc R . .
C52 C 0.1974(3) 0.8039(3) 0.56149(17) 0.0396(8) Uani 1 1 d . . .
H52 H 0.1258 0.7889 0.5544 0.047 Uiso 1 1 calc R . .
C53 C 0.2747(3) 0.8406(3) 0.50658(17) 0.0417(9) Uani 1 1 d . . .
H53 H 0.2571 0.8500 0.4615 0.050 Uiso 1 1 calc R . .
C54 C 0.3780(3) 0.8635(3) 0.51752(16) 0.0373(8) Uani 1 1 d . . .
H54 H 0.4303 0.8893 0.4796 0.045 Uiso 1 1 calc R . .
C55 C 0.8459(3) 0.8510(3) 0.50126(16) 0.0413(9) Uani 1 1 d . . .
C56 C 0.8798(3) 0.7646(3) 0.4899(2) 0.0537(11) Uani 1 1 d . . .
H56 H 0.8350 0.7196 0.5146 0.064 Uiso 1 1 calc R . .
C57 C 0.9796(4) 0.7435(4) 0.4422(2) 0.0654(13) Uani 1 1 d . . .
H57 H 1.0037 0.6838 0.4352 0.079 Uiso 1 1 calc R . .
C58 C 1.0435(3) 0.8093(4) 0.40527(19) 0.0611(13) Uani 1 1 d . . .
H58 H 1.1103 0.7954 0.3722 0.073 Uiso 1 1 calc R . .
C59 C 1.0100(3) 0.8946(3) 0.41653(18) 0.0525(11) Uani 1 1 d . . .
H59 H 1.0544 0.9397 0.3912 0.063 Uiso 1 1 calc R . .
C60 C 0.9122(3) 0.9165(3) 0.46430(16) 0.0423(9) Uani 1 1 d . . .
H60 H 0.8905 0.9760 0.4718 0.051 Uiso 1 1 calc R . .
C61 C 0.6302(3) 1.0283(3) 0.66934(15) 0.0338(8) Uani 1 1 d . . .
C62 C 0.5372(3) 1.1076(3) 0.66514(15) 0.0368(8) Uani 1 1 d . . .
H62 H 0.4671 1.1142 0.6435 0.044 Uiso 1 1 calc R . .
C63 C 0.5447(3) 1.1770(3) 0.69176(17) 0.0438(9) Uani 1 1 d . . .
H63 H 0.4802 1.2305 0.6883 0.053 Uiso 1 1 calc R . .
C64 C 0.6461(4) 1.1686(3) 0.72340(17) 0.0472(10) Uani 1 1 d . . .
H64 H 0.6519 1.2165 0.7412 0.057 Uiso 1 1 calc R . .
C65 C 0.7382(3) 1.0907(3) 0.72899(16) 0.0434(9) Uani 1 1 d . . .
H65 H 0.8076 1.0848 0.7510 0.052 Uiso 1 1 calc R . .
C66 C 0.7312(3) 1.0203(3) 0.70271(15) 0.0381(8) Uani 1 1 d . . .
H66 H 0.7952 0.9664 0.7074 0.046 Uiso 1 1 calc R . .
N1 N 0.41772(19) 0.78537(15) 0.88190(11) 0.0166(5) Uani 1 1 d . . .
N2 N 0.40203(19) 0.91066(16) 0.74793(11) 0.0202(5) Uani 1 1 d . . .
Cl1 Cl 0.53274(6) 0.96363(5) 0.85772(4) 0.02544(17) Uani 1 1 d . . .
Cl2 Cl 0.70765(7) 0.77970(6) 0.78423(4) 0.0383(2) Uani 1 1 d . . .
Fe01 Fe 0.52495(3) 0.85500(3) 0.81310(2) 0.01979(12) Uani 1 1 d . . .
C1S C -0.0639(7) 0.2447(4) 0.7802(3) 0.0826(16) Uani 1 1 d . . .
H1S H -0.0235 0.1834 0.7998 0.099 Uiso 1 1 calc R . .
C2S C -0.1858(6) 0.2738(4) 0.8022(2) 0.0788(18) Uani 1 1 d . . .
H2S H -0.2276 0.2335 0.8365 0.095 Uiso 1 1 calc R . .
C3S C -0.2495(5) 0.3661(4) 0.7730(2) 0.0727(14) Uani 1 1 d . . .
H3S H -0.3337 0.3883 0.7873 0.087 Uiso 1 1 calc R . .
C4S C -0.1827(5) 0.4212(3) 0.7233(2) 0.0592(11) Uani 1 1 d . . .
H4S H -0.2208 0.4824 0.7021 0.071 Uiso 1 1 calc R . .
C5S C -0.0599(4) 0.3858(3) 0.7049(2) 0.0574(11) Uani 1 1 d . . .
H5S H -0.0146 0.4243 0.6712 0.069 Uiso 1 1 calc R . .
C6S C 0.0000(5) 0.2970(3) 0.7334(2) 0.0671(13) Uani 1 1 d . . .
C7S C 0.1352(6) 0.2597(4) 0.7138(3) 0.108(2) Uani 1 1 d . . .
H7SA H 0.1688 0.3071 0.6785 0.162 Uiso 1 1 calc R . .
H7SB H 0.1447 0.2062 0.6963 0.162 Uiso 1 1 calc R . .
H7SC H 0.1797 0.2417 0.7538 0.162 Uiso 1 1 calc R . .
C11S C 0.1576(9) 0.5017(8) 0.7251(6) 0.063(3) Uani 0.429(8) 1 d PGU A -1
H11S H 0.2305 0.4553 0.7335 0.076 Uiso 0.429(8) 1 calc PR A -1
C12S C 0.0722(13) 0.5212(10) 0.7792(4) 0.076(4) Uani 0.429(8) 1 d PGU A -1
H12S H 0.0868 0.4880 0.8245 0.091 Uiso 0.429(8) 1 calc PR A -1
C13S C -0.0344(11) 0.5891(10) 0.7669(5) 0.077(4) Uani 0.429(8) 1 d PGU A -1
H13S H -0.0927 0.6024 0.8039 0.093 Uiso 0.429(8) 1 calc PR A -1
C14S C -0.0557(8) 0.6376(6) 0.7006(5) 0.066(3) Uani 0.429(8) 1 d PGU A -1
H14S H -0.1286 0.6841 0.6922 0.079 Uiso 0.429(8) 1 calc PR A -1
C15S C 0.0297(9) 0.6182(7) 0.6465(4) 0.065(3) Uani 0.429(8) 1 d PGU A -1
H15S H 0.0152 0.6513 0.6011 0.078 Uiso 0.429(8) 1 calc PR A -1
C16S C 0.1363(9) 0.5502(8) 0.6587(5) 0.065(3) Uani 0.429(8) 1 d PGDU A -1
C17S C 0.222(2) 0.5297(17) 0.6012(10) 0.156(9) Uani 0.429(8) 1 d PDU A -1
H17D H 0.2926 0.4807 0.6177 0.234 Uiso 0.429(8) 1 calc PR A -1
H17E H 0.2516 0.5846 0.5747 0.234 Uiso 0.429(8) 1 calc PR A -1
H17F H 0.1813 0.5098 0.5723 0.234 Uiso 0.429(8) 1 calc PR A -1
C21S C 0.1526(8) 0.4861(6) 0.7490(4) 0.051(4) Uani 0.395(7) 1 d PGU B -2
H21S H 0.1678 0.4516 0.7939 0.061 Uiso 0.395(7) 1 calc PR B -2
C22S C 0.2270(9) 0.4599(7) 0.6937(5) 0.074(3) Uani 0.395(7) 1 d PGU B -2
H22S H 0.2932 0.4074 0.7008 0.088 Uiso 0.395(7) 1 calc PR B -2
C23S C 0.2047(10) 0.5104(8) 0.6278(4) 0.088(5) Uani 0.395(7) 1 d PGU B -2
H23S H 0.2556 0.4924 0.5900 0.106 Uiso 0.395(7) 1 calc PR B -2
C24S C 0.1079(12) 0.5871(8) 0.6173(3) 0.084(4) Uani 0.395(7) 1 d PGU B -2
H24S H 0.0927 0.6216 0.5724 0.101 Uiso 0.395(7) 1 calc PR B -2
C25S C 0.0335(9) 0.6133(6) 0.6726(4) 0.065(4) Uani 0.395(7) 1 d PGU B -2
H25S H -0.0327 0.6658 0.6655 0.079 Uiso 0.395(7) 1 calc PR B -2
C26S C 0.0558(7) 0.5629(5) 0.7385(4) 0.043(2) Uani 0.395(7) 1 d PGDU B -2
C27S C -0.0179(12) 0.5905(10) 0.7965(7) 0.059(4) Uani 0.395(7) 1 d PDU B -2
H27A H 0.0110 0.5471 0.8384 0.089 Uiso 0.395(7) 1 calc PR B -2
H27B H -0.1041 0.5914 0.7954 0.089 Uiso 0.395(7) 1 calc PR B -2
H27C H -0.0105 0.6519 0.7953 0.089 Uiso 0.395(7) 1 calc PR B -2
C31S C 0.101(3) 0.577(2) 0.6562(11) 0.079(7) Uani 0.174(7) 1 d PGU C -3
H31S H 0.1160 0.5954 0.6080 0.095 Uiso 0.174(7) 1 calc PR C -3
C32S C 0.175(3) 0.499(2) 0.6929(16) 0.080(7) Uani 0.174(7) 1 d PGU C -3
H32S H 0.2406 0.4632 0.6697 0.095 Uiso 0.174(7) 1 calc PR C -3
C33S C 0.153(3) 0.472(2) 0.7634(16) 0.084(8) Uani 0.174(7) 1 d PGU C -3
H33S H 0.2032 0.4186 0.7885 0.100 Uiso 0.174(7) 1 calc PR C -3
C34S C 0.056(4) 0.524(3) 0.7973(11) 0.073(7) Uani 0.174(7) 1 d PGU C -3
H34S H 0.0412 0.5062 0.8455 0.087 Uiso 0.174(7) 1 calc PR C -3
C35S C -0.018(3) 0.603(2) 0.7606(16) 0.079(8) Uani 0.174(7) 1 d PGU C -3
H35S H -0.0834 0.6384 0.7837 0.095 Uiso 0.174(7) 1 calc PR C -3
C36S C 0.005(3) 0.6293(18) 0.6901(15) 0.068(6) Uani 0.174(7) 1 d PGDU C -3
C37S C -0.075(3) 0.707(2) 0.6569(18) 0.106(11) Uani 0.174(7) 1 d PDU C -3
H37A H -0.0502 0.7190 0.6077 0.159 Uiso 0.174(7) 1 calc PR C -3
H37B H -0.0709 0.7596 0.6724 0.159 Uiso 0.174(7) 1 calc PR C -3
H37C H -0.1588 0.6980 0.6670 0.159 Uiso 0.174(7) 1 calc PR C -3
C41S C 0.5969(18) 0.4132(10) 0.5396(10) 0.083(3) Uani 0.185(3) 1 d PGU D -4
H41S H 0.6278 0.3492 0.5562 0.100 Uiso 0.185(3) 1 calc PR D -4
C42S C 0.6300(18) 0.4744(14) 0.5658(10) 0.083(3) Uani 0.185(3) 1 d PGU D -4
H42S H 0.6836 0.4523 0.6004 0.099 Uiso 0.185(3) 1 calc PR D -4
C43S C 0.585(2) 0.5681(12) 0.5415(11) 0.085(3) Uani 0.185(3) 1 d PGU D -4
H43S H 0.6075 0.6100 0.5594 0.103 Uiso 0.185(3) 1 calc PR D -4
C44S C 0.5065(19) 0.6004(9) 0.4909(10) 0.084(3) Uani 0.185(3) 1 d PGU D -4
H44S H 0.4757 0.6644 0.4742 0.101 Uiso 0.185(3) 1 calc PR D -4
C45S C 0.4734(18) 0.5392(11) 0.4646(9) 0.081(4) Uani 0.185(3) 1 d PGU D -4
H45S H 0.4199 0.5613 0.4300 0.097 Uiso 0.185(3) 1 calc PR D -4
C46S C 0.5186(19) 0.4455(11) 0.4890(10) 0.081(4) Uani 0.185(3) 1 d PGDU D -4
C47S C 0.458(3) 0.3919(19) 0.4677(15) 0.074(6) Uani 0.185(3) 1 d PDU D -4
H47A H 0.4940 0.3268 0.4864 0.111 Uiso 0.185(3) 1 calc PR D -4
H47B H 0.4688 0.4062 0.4179 0.111 Uiso 0.185(3) 1 calc PR D -4
H47C H 0.3706 0.4056 0.4841 0.111 Uiso 0.185(3) 1 calc PR D -4
C51S C 0.5206(9) 0.5711(9) 0.5492(6) 0.076(3) Uani 0.315(3) 1 d PGU D -5
H51S H 0.4378 0.5700 0.5676 0.091 Uiso 0.315(3) 1 calc PR D -5
C52S C 0.5474(10) 0.6475(7) 0.4999(6) 0.076(3) Uani 0.315(3) 1 d PGU D -5
H52S H 0.4830 0.6986 0.4846 0.091 Uiso 0.315(3) 1 calc PR D -5
C53S C 0.6686(12) 0.6490(7) 0.4730(5) 0.085(3) Uani 0.315(3) 1 d PGU D -5
H53S H 0.6869 0.7012 0.4393 0.102 Uiso 0.315(3) 1 calc PR D -5
C54S C 0.7629(9) 0.5742(8) 0.4954(6) 0.103(4) Uani 0.315(3) 1 d PGU D -5
H54S H 0.8457 0.5752 0.4771 0.124 Uiso 0.315(3) 1 calc PR D -5
C55S C 0.7361(10) 0.4978(7) 0.5448(6) 0.091(3) Uani 0.315(3) 1 d PGU D -5
H55S H 0.8006 0.4466 0.5601 0.109 Uiso 0.315(3) 1 calc PR D -5
C56S C 0.6150(12) 0.4962(7) 0.5717(5) 0.076(3) Uani 0.315(3) 1 d PGDU D -5
C57S C 0.5923(18) 0.4166(11) 0.6144(8) 0.094(4) Uani 0.315(3) 1 d PDU D -5
H57A H 0.5040 0.4247 0.6297 0.141 Uiso 0.315(3) 1 calc PR D -5
H57B H 0.6379 0.3998 0.6539 0.141 Uiso 0.315(3) 1 calc PR D -5
H57C H 0.6186 0.3680 0.5905 0.141 Uiso 0.315(3) 1 calc PR D -5

loop_
_atom_site_aniso_label
_atom_site_aniso_U_11
_atom_site_aniso_U_22
_atom_site_aniso_U_33
_atom_site_aniso_U_23
_atom_site_aniso_U_13
_atom_site_aniso_U_12
C1 0.0112(13) 0.0214(14) 0.0216(15) -0.0095(12) -0.0032(11) -0.0014(11)
C2 0.0180(13) 0.0170(14) 0.0209(14) -0.0079(11) -0.0033(11) -0.0040(11)
C3 0.0196(14) 0.0180(14) 0.0197(14) -0.0025(11) -0.0028(11) -0.0054(11)
C4 0.0125(13) 0.0214(14) 0.0230(15) -0.0087(12) 0.0010(11) -0.0040(11)
C5 0.0099(12) 0.0193(14) 0.0213(14) -0.0100(11) -0.0017(10) -0.0008(10)
C6 0.0123(13) 0.0263(15) 0.0233(15) -0.0092(12) -0.0035(11) -0.0008(11)
C7 0.0164(14) 0.0329(17) 0.0243(16) -0.0050(13) -0.0060(12) -0.0016(12)
C8 0.0217(15) 0.047(2) 0.0189(15) 0.0008(14) -0.0070(12) -0.0070(14)
C9 0.0180(14) 0.0386(18) 0.0154(14) -0.0059(13) -0.0011(11) -0.0072(13)
C10 0.0122(13) 0.0219(14) 0.0154(14) -0.0025(11) -0.0015(10) -0.0006(11)
C11 0.0153(13) 0.0236(15) 0.0197(15) -0.0041(12) -0.0035(11) -0.0017(11)
C12 0.0197(14) 0.0266(16) 0.0258(16) -0.0105(13) -0.0005(12) 0.0008(12)
C13 0.0142(14) 0.0319(17) 0.0219(15) -0.0042(13) -0.0010(11) -0.0018(12)
C14 0.0140(13) 0.0284(16) 0.0268(16) -0.0063(13) -0.0043(11) -0.0043(12)
C15 0.0149(13) 0.0262(15) 0.0218(15) -0.0055(12) -0.0039(11) -0.0037(12)
C16 0.0191(15) 0.0330(17) 0.0352(18) -0.0171(14) -0.0016(13) -0.0040(13)
C17 0.0146(14) 0.0408(19) 0.0362(18) -0.0156(15) -0.0018(13) 0.0009(13)
C18 0.0209(15) 0.0400(19) 0.045(2) -0.0215(16) -0.0027(14) -0.0078(14)
C19 0.0154(13) 0.0165(14) 0.0220(15) -0.0021(11) -0.0016(11) -0.0021(11)
C20 0.0176(14) 0.0205(15) 0.0244(15) -0.0065(12) -0.0022(11) -0.0015(11)
C21 0.0212(15) 0.0224(15) 0.0274(16) -0.0109(13) -0.0004(12) -0.0006(12)
C22 0.0161(13) 0.0185(14) 0.0260(15) -0.0051(12) -0.0005(11) -0.0026(11)
C23 0.0166(14) 0.0189(14) 0.0257(15) -0.0038(12) -0.0040(11) -0.0011(11)
C24 0.0168(13) 0.0171(14) 0.0217(15) -0.0042(11) 0.0001(11) -0.0011(11)
C25 0.0261(15) 0.0197(15) 0.0313(17) -0.0113(13) -0.0092(13) 0.0014(12)
C26 0.0304(16) 0.0173(15) 0.0329(17) -0.0066(13) -0.0098(13) -0.0014(12)
C27 0.0339(18) 0.0250(17) 0.048(2) -0.0072(15) -0.0202(16) -0.0042(14)
C28 0.048(2) 0.045(2) 0.047(2) -0.0130(18) -0.0258(18) -0.0064(17)
C29 0.051(2) 0.075(3) 0.037(2) -0.025(2) -0.0121(18) -0.007(2)
C30 0.0324(18) 0.060(2) 0.040(2) -0.0244(18) -0.0092(15) -0.0023(17)
C31 0.0169(14) 0.0201(15) 0.0343(17) -0.0077(13) -0.0020(12) -0.0030(12)
C32 0.0265(16) 0.0292(17) 0.0395(19) -0.0142(15) -0.0057(14) 0.0045(13)
C33 0.0279(17) 0.0325(18) 0.052(2) -0.0219(16) -0.0026(16) 0.0059(14)
C34 0.0149(14) 0.0223(16) 0.063(2) -0.0138(16) -0.0042(15) 0.0028(12)
C35 0.0220(16) 0.0271(17) 0.050(2) -0.0056(15) -0.0124(15) 0.0008(13)
C36 0.0222(15) 0.0265(16) 0.0405(19) -0.0121(14) -0.0062(14) 0.0012(13)
C37 0.0120(13) 0.0209(15) 0.0255(15) -0.0078(12) -0.0036(11) 0.0009(11)
C38 0.046(2) 0.0175(15) 0.0295(17) -0.0045(13) -0.0063(15) -0.0006(14)
C39 0.057(2) 0.0287(18) 0.0221(17) -0.0060(14) -0.0083(15) -0.0013(16)
C40 0.0277(16) 0.0279(17) 0.0312(17) -0.0166(14) -0.0033(13) 0.0007(13)
C41 0.0128(13) 0.0180(14) 0.0335(17) -0.0086(13) -0.0013(12) 0.0001(11)
C42 0.0138(13) 0.0222(15) 0.0235(15) -0.0078(12) -0.0021(11) 0.0000(11)
C43 0.0179(14) 0.0470(19) 0.0145(14) -0.0014(13) -0.0039(11) -0.0035(13)
C44 0.0201(15) 0.0453(19) 0.0169(15) -0.0018(14) -0.0039(12) -0.0044(14)
C45 0.0230(16) 0.055(2) 0.0203(16) -0.0088(15) -0.0031(13) -0.0034(15)
C46 0.0197(16) 0.062(2) 0.0178(16) -0.0055(15) -0.0016(12) 0.0002(15)
C47 0.0195(15) 0.063(2) 0.0177(16) -0.0030(15) -0.0023(12) -0.0115(15)
C48 0.0209(15) 0.053(2) 0.0148(15) -0.0024(14) -0.0031(12) -0.0067(14)
C49 0.0194(15) 0.0451(19) 0.0224(16) -0.0091(14) -0.0014(12) -0.0003(14)
C50 0.0295(17) 0.046(2) 0.0235(16) -0.0085(15) -0.0035(13) -0.0080(15)
C51 0.0325(18) 0.047(2) 0.0327(19) -0.0077(16) 0.0000(14) -0.0143(16)
C52 0.0276(17) 0.056(2) 0.037(2) -0.0107(17) -0.0088(15) -0.0108(16)
C53 0.0284(18) 0.067(3) 0.0286(18) -0.0103(17) -0.0087(14) -0.0087(17)
C54 0.0231(16) 0.062(2) 0.0221(17) -0.0076(16) -0.0011(13) -0.0064(16)
C55 0.0172(15) 0.079(3) 0.0220(17) -0.0129(17) -0.0034(13) -0.0002(17)
C56 0.0268(19) 0.077(3) 0.048(2) -0.017(2) 0.0065(17) -0.0023(19)
C57 0.036(2) 0.094(4) 0.060(3) -0.034(3) 0.007(2) 0.003(2)
C58 0.0214(18) 0.125(4) 0.033(2) -0.030(2) 0.0063(16) -0.007(2)
C59 0.0208(17) 0.108(4) 0.0281(19) -0.019(2) -0.0004(14) -0.015(2)
C60 0.0181(16) 0.086(3) 0.0205(17) -0.0099(17) -0.0035(13) -0.0102(17)
C61 0.0227(16) 0.063(2) 0.0156(15) -0.0055(15) 0.0030(12) -0.0177(16)
C62 0.0290(17) 0.062(2) 0.0198(16) -0.0091(16) 0.0026(13) -0.0164(17)
C63 0.040(2) 0.067(3) 0.0273(18) -0.0154(18) 0.0053(15) -0.0193(18)
C64 0.048(2) 0.075(3) 0.0291(19) -0.0190(19) 0.0063(16) -0.031(2)
C65 0.0352(19) 0.081(3) 0.0198(17) -0.0076(18) 0.0011(14) -0.032(2)
C66 0.0280(17) 0.067(2) 0.0180(16) -0.0028(16) -0.0005(13) -0.0192(17)
N1 0.0107(11) 0.0184(12) 0.0197(12) -0.0056(10) -0.0031(9) -0.0001(9)
N2 0.0116(11) 0.0320(14) 0.0165(12) -0.0075(10) 0.0003(9) -0.0040(10)
Cl1 0.0292(4) 0.0254(4) 0.0242(4) -0.0051(3) -0.0057(3) -0.0099(3)
Cl2 0.0147(4) 0.0418(5) 0.0514(5) -0.0109(4) 0.0030(3) -0.0002(3)
Fe01 0.0117(2) 0.0260(2) 0.0205(2) -0.00538(17) -0.00233(15) -0.00259(16)
C1S 0.125(5) 0.069(3) 0.068(4) -0.016(3) -0.032(4) -0.034(4)
C2S 0.147(5) 0.073(3) 0.042(3) 0.004(2) -0.026(3) -0.080(4)
C3S 0.101(4) 0.084(4) 0.057(3) -0.024(3) -0.020(3) -0.049(3)
C4S 0.081(3) 0.047(2) 0.056(3) -0.007(2) -0.021(2) -0.024(2)
C5S 0.078(3) 0.037(2) 0.062(3) -0.013(2) -0.026(2) -0.010(2)
C6S 0.108(4) 0.044(2) 0.058(3) -0.011(2) -0.039(3) -0.014(3)
C7S 0.123(5) 0.069(4) 0.128(5) -0.035(4) -0.057(4) 0.025(4)
C11S 0.060(7) 0.048(7) 0.092(8) -0.022(6) -0.020(6) -0.018(5)
C12S 0.065(8) 0.084(8) 0.093(7) -0.029(7) -0.012(7) -0.035(6)
C13S 0.065(8) 0.079(8) 0.095(7) -0.021(8) 0.002(7) -0.038(6)
C14S 0.046(6) 0.064(7) 0.091(7) -0.023(5) 0.002(5) -0.020(5)
C15S 0.067(7) 0.056(7) 0.080(7) -0.022(6) -0.011(6) -0.021(5)
C16S 0.059(7) 0.051(8) 0.090(7) -0.025(6) -0.004(6) -0.018(5)
C17S 0.143(15) 0.170(19) 0.141(12) -0.065(14) 0.061(13) -0.034(13)
C21S 0.040(7) 0.056(8) 0.067(7) -0.021(6) -0.023(6) -0.010(6)
C22S 0.066(8) 0.075(8) 0.083(7) -0.032(6) -0.007(6) -0.010(6)
C23S 0.106(11) 0.092(10) 0.076(7) -0.033(7) -0.012(9) -0.022(7)
C24S 0.114(10) 0.071(8) 0.062(7) -0.002(7) -0.015(7) -0.025(7)
C25S 0.068(9) 0.039(7) 0.082(7) 0.002(6) -0.021(7) -0.010(6)
C26S 0.031(5) 0.035(5) 0.067(5) -0.004(4) -0.021(4) -0.013(4)
C27S 0.028(6) 0.049(7) 0.097(8) -0.008(7) -0.010(6) -0.013(5)
C31S 0.078(12) 0.061(12) 0.100(11) -0.016(10) -0.011(11) -0.022(9)
C32S 0.087(13) 0.067(13) 0.097(11) -0.034(11) -0.027(12) -0.011(9)
C33S 0.077(13) 0.070(13) 0.103(11) -0.018(11) -0.002(12) -0.024(10)
C34S 0.064(13) 0.063(12) 0.102(11) -0.025(10) -0.011(11) -0.030(10)
C35S 0.062(13) 0.076(13) 0.104(10) -0.019(12) -0.007(12) -0.029(10)
C36S 0.059(13) 0.062(11) 0.099(10) -0.026(9) -0.022(11) -0.026(9)
C37S 0.09(2) 0.09(2) 0.110(19) -0.013(15) 0.001(17) 0.004(13)
C41S 0.107(7) 0.090(7) 0.069(7) -0.028(6) -0.024(6) -0.030(6)
C42S 0.108(6) 0.090(6) 0.067(6) -0.034(5) -0.021(5) -0.027(5)
C43S 0.109(7) 0.090(6) 0.069(6) -0.042(5) -0.015(5) -0.015(6)
C44S 0.102(7) 0.085(7) 0.075(6) -0.040(6) -0.013(6) -0.014(6)
C45S 0.097(9) 0.082(8) 0.073(8) -0.030(7) -0.012(7) -0.021(7)
C46S 0.102(9) 0.083(7) 0.070(8) -0.030(7) -0.022(7) -0.020(7)
C47S 0.109(15) 0.071(11) 0.050(13) -0.037(12) -0.033(11) 0.006(11)
C51S 0.098(6) 0.092(6) 0.066(6) -0.050(5) -0.023(5) -0.027(5)
C52S 0.102(6) 0.078(6) 0.074(6) -0.050(5) -0.030(5) -0.016(5)
C53S 0.108(7) 0.070(6) 0.095(7) -0.038(5) -0.023(6) -0.024(5)
C54S 0.102(6) 0.091(7) 0.112(8) -0.022(6) -0.012(7) -0.017(5)
C55S 0.100(6) 0.090(6) 0.088(7) -0.025(5) -0.026(6) -0.019(5)
C56S 0.106(6) 0.087(6) 0.060(5) -0.040(4) -0.028(5) -0.032(5)
C57S 0.125(9) 0.109(7) 0.080(8) -0.020(6) -0.052(7) -0.058(7)

loop_
_atom_type_symbol
_atom_type_description
_atom_type_scat_dispersion_real
_atom_type_scat_dispersion_imag
_atom_type_scat_source
C C 0.0033 0.0016 'International Tables Vol C Tables 4.2.6.8 and 6.1.1.4'
H H 0.0000 0.0000 'International Tables Vol C Tables 4.2.6.8 and 6.1.1.4'
Cl Cl 0.1484 0.1585 'International Tables Vol C Tables 4.2.6.8 and 6.1.1.4'
Fe Fe 0.3463 0.8444 'International Tables Vol C Tables 4.2.6.8 and 6.1.1.4'
N N 0.0061 0.0033 'International Tables Vol C Tables 4.2.6.8 and 6.1.1.4'

loop_
_geom_angle_atom_site_label_1
_geom_angle_atom_site_label_2
_geom_angle_atom_site_label_3
_geom_angle
C6 C1 C5 127.1(2)
C6 C1 C10 117.0(2)
C5 C1 C10 115.8(2)
N1 C2 C3 110.0(2)
N1 C2 C19 122.8(2)
C3 C2 C19 126.7(2)
C4 C3 C2 107.2(2)
C4 C3 H3 126.4
C2 C3 H3 126.4
C3 C4 C5 108.0(2)
C3 C4 H4 126.0
C5 C4 H4 126.0
C1 C5 N1 124.2(2)
C1 C5 C4 128.0(2)
N1 C5 C4 107.7(2)
C1 C6 N2 124.6(2)
C1 C6 C7 127.3(2)
N2 C6 C7 107.9(2)
C8 C7 C6 107.4(3)
C8 C7 H7 126.3
C6 C7 H7 126.3
C7 C8 C9 107.5(3)
C7 C8 H8 126.3
C9 C8 H8 126.3
N2 C9 C8 110.0(2)
N2 C9 C43 121.6(3)
C8 C9 C43 128.1(3)
C11 C10 C15 120.9(2)
C11 C10 C1 118.7(2)
C15 C10 C1 120.4(2)
C12 C11 C10 118.3(2)
C12 C11 C16 120.2(3)
C10 C11 C16 121.4(2)
C13 C12 C11 122.0(3)
C13 C12 H12 119.0
C11 C12 H12 119.0
C14 C13 C12 118.5(3)
C14 C13 C17 120.6(3)
C12 C13 C17 120.8(3)
C13 C14 C15 121.8(3)
C13 C14 H14 119.1
C15 C14 H14 119.1
C14 C15 C10 118.4(2)
C14 C15 C18 120.8(2)
C10 C15 C18 120.7(2)
C11 C16 H16A 109.5
C11 C16 H16B 109.5
H16A C16 H16B 109.5
C11 C16 H16C 109.5
H16A C16 H16C 109.5
H16B C16 H16C 109.5
C13 C17 H17A 109.5
C13 C17 H17B 109.5
H17A C17 H17B 109.5
C13 C17 H17C 109.5
H17A C17 H17C 109.5
H17B C17 H17C 109.5
C15 C18 H18A 109.5
C15 C18 H18B 109.5
H18A C18 H18B 109.5
C15 C18 H18C 109.5
H18A C18 H18C 109.5
H18B C18 H18C 109.5
C20 C19 C24 119.2(2)
C20 C19 C2 119.5(2)
C24 C19 C2 121.2(2)
C21 C20 C19 119.5(3)
C21 C20 C25 116.9(2)
C19 C20 C25 123.6(2)
C20 C21 C22 122.1(3)
C20 C21 H21 119.0
C22 C21 H21 119.0
C23 C22 C21 117.4(2)
C23 C22 C31 122.0(3)
C21 C22 C31 120.6(2)
C22 C23 C24 122.3(3)
C22 C23 H23 118.8
C24 C23 H23 118.8
C23 C24 C19 119.6(2)
C23 C24 C37 118.1(2)
C19 C24 C37 122.3(2)
C30 C25 C26 118.5(3)
C30 C25 C20 119.4(3)
C26 C25 C20 122.1(3)
C27 C26 C25 120.7(3)
C27 C26 H26 119.7
C25 C26 H26 119.7
C28 C27 C26 120.2(3)
C28 C27 H27 119.9
C26 C27 H27 119.9
C27 C28 C29 119.6(3)
C27 C28 H28 120.2
C29 C28 H28 120.2
C28 C29 C30 120.1(4)
C28 C29 H29 120.0
C30 C29 H29 120.0
C29 C30 C25 120.9(3)
C29 C30 H30 119.5
C25 C30 H30 119.5
C36 C31 C32 117.4(3)
C36 C31 C22 121.3(3)
C32 C31 C22 121.3(3)
C33 C32 C31 121.0(3)
C33 C32 H32 119.5
C31 C32 H32 119.5
C34 C33 C32 120.6(3)
C34 C33 H33 119.7
C32 C33 H33 119.7
C33 C34 C35 119.4(3)
C33 C34 H34 120.3
C35 C34 H34 120.3
C34 C35 C36 120.5(3)
C34 C35 H35 119.8
C36 C35 H35 119.8
C35 C36 C31 121.2(3)
C35 C36 H36 119.4
C31 C36 H36 119.4
C38 C37 C42 118.4(3)
C38 C37 C24 120.5(2)
C42 C37 C24 120.9(2)
C37 C38 C39 121.0(3)
C37 C38 H38 119.5
C39 C38 H38 119.5
C40 C39 C38 120.2(3)
C40 C39 H39 119.9
C38 C39 H39 119.9
C41 C40 C39 119.2(3)
C41 C40 H40 120.4
C39 C40 H40 120.4
C40 C41 C42 120.8(3)
C40 C41 H41 119.6
C42 C41 H41 119.6
C41 C42 C37 120.3(3)
C41 C42 H42 119.9
C37 C42 H42 119.9
C44 C43 C48 119.9(3)
C44 C43 C9 118.5(3)
C48 C43 C9 121.5(3)
C45 C44 C43 119.0(3)
C45 C44 C49 117.9(3)
C43 C44 C49 123.0(3)
C44 C45 C46 121.7(3)
C44 C45 H45 119.1
C46 C45 H45 119.1
C47 C46 C45 118.4(3)
C47 C46 C55 121.6(3)
C45 C46 C55 119.9(3)
C46 C47 C48 122.2(3)
C46 C47 H47 118.9
C48 C47 H47 118.9
C47 C48 C43 118.7(3)
C47 C48 C61 118.3(3)
C43 C48 C61 122.6(3)
C50 C49 C54 118.3(3)
C50 C49 C44 124.0(3)
C54 C49 C44 117.7(3)
C51 C50 C49 120.5(3)
C51 C50 H50 119.8
C49 C50 H50 119.8
C52 C51 C50 120.8(3)
C52 C51 H51 119.6
C50 C51 H51 119.6
C51 C52 C53 119.5(3)
C51 C52 H52 120.2
C53 C52 H52 120.2
C52 C53 C54 119.8(3)
C52 C53 H53 120.1
C54 C53 H53 120.1
C53 C54 C49 121.1(3)
C53 C54 H54 119.4
C49 C54 H54 119.4
C56 C55 C60 119.2(3)
C56 C55 C46 120.6(3)
C60 C55 C46 120.2(4)
C55 C56 C57 120.1(4)
C55 C56 H56 119.9
C57 C56 H56 119.9
C58 C57 C56 120.1(5)
C58 C57 H57 119.9
C56 C57 H57 119.9
C59 C58 C57 119.7(4)
C59 C58 H58 120.2
C57 C58 H58 120.2
C58 C59 C60 121.0(4)
C58 C59 H59 119.5
C60 C59 H59 119.5
C59 C60 C55 119.9(4)
C59 C60 H60 120.1
C55 C60 H60 120.1
C62 C61 C66 117.7(3)
C62 C61 C48 121.0(3)
C66 C61 C48 121.0(3)
C63 C62 C61 121.4(3)
C63 C62 H62 119.3
C61 C62 H62 119.3
C62 C63 C64 120.1(4)
C62 C63 H63 120.0
C64 C63 H63 120.0
C65 C64 C63 119.7(4)
C65 C64 H64 120.1
C63 C64 H64 120.1
C64 C65 C66 120.6(3)
C64 C65 H65 119.7
C66 C65 H65 119.7
C65 C66 C61 120.4(3)
C65 C66 H66 119.8
C61 C66 H66 119.8
C2 N1 C5 107.1(2)
C2 N1 Fe01 131.30(17)
C5 N1 Fe01 116.24(17)
C9 N2 C6 107.3(2)
C9 N2 Fe01 133.61(18)
C6 N2 Fe01 116.28(17)
N1 Fe01 N2 94.73(9)
N1 Fe01 Cl2 117.00(7)
N2 Fe01 Cl2 121.66(7)
N1 Fe01 Cl1 103.37(7)
N2 Fe01 Cl1 105.99(7)
Cl2 Fe01 Cl1 111.56(3)
C6S C1S C2S 123.6(6)
C6S C1S H1S 118.2
C2S C1S H1S 118.2
C1S C2S C3S 119.4(5)
C1S C2S H2S 120.3
C3S C2S H2S 120.3
C4S C3S C2S 117.2(5)
C4S C3S H3S 121.4
C2S C3S H3S 121.4
C5S C4S C3S 119.1(5)
C5S C4S H4S 120.4
C3S C4S H4S 120.4
C6S C5S C4S 123.0(5)
C6S C5S H5S 118.5
C4S C5S H5S 118.5
C1S C6S C5S 117.7(6)
C1S C6S C7S 119.9(5)
C5S C6S C7S 122.4(5)
C6S C7S H7SA 109.5
C6S C7S H7SB 109.5
H7SA C7S H7SB 109.5
C6S C7S H7SC 109.5
H7SA C7S H7SC 109.5
H7SB C7S H7SC 109.5
C12S C11S C16S 120.0
C12S C11S H11S 120.0
C16S C11S H11S 120.0
C13S C12S C11S 120.0
C13S C12S H12S 120.0
C11S C12S H12S 120.0
C14S C13S C12S 120.0
C14S C13S H13S 120.0
C12S C13S H13S 120.0
C13S C14S C15S 120.0
C13S C14S H14S 120.0
C15S C14S H14S 120.0
C16S C15S C14S 120.0
C16S C15S H15S 120.0
C14S C15S H15S 120.0
C15S C16S C11S 120.0
C15S C16S C17S 118.9(12)
C11S C16S C17S 121.1(12)
C16S C17S H17D 109.5
C16S C17S H17E 109.5
H17D C17S H17E 109.5
C16S C17S H17F 109.5
H17D C17S H17F 109.5
H17E C17S H17F 109.5
C22S C21S C26S 120.0
C22S C21S H21S 120.0
C26S C21S H21S 120.0
C23S C22S C21S 120.0
C23S C22S H22S 120.0
C21S C22S H22S 120.0
C22S C23S C24S 120.0
C22S C23S H23S 120.0
C24S C23S H23S 120.0
C25S C24S C23S 120.0
C25S C24S H24S 120.0
C23S C24S H24S 120.0
C24S C25S C26S 120.0
C24S C25S H25S 120.0
C26S C25S H25S 120.0
C25S C26S C21S 120.0
C25S C26S C27S 120.9(8)
C21S C26S C27S 119.1(7)
C26S C27S H27A 109.5
C26S C27S H27B 109.5
H27A C27S H27B 109.5
C26S C27S H27C 109.5
H27A C27S H27C 109.5
H27B C27S H27C 109.5
C32S C31S C36S 120.0
C32S C31S H31S 120.0
C36S C31S H31S 120.0
C31S C32S C33S 120.0
C31S C32S H32S 120.0
C33S C32S H32S 120.0
C34S C33S C32S 120.0
C34S C33S H33S 120.0
C32S C33S H33S 120.0
C35S C34S C33S 120.0
C35S C34S H34S 120.0
C33S C34S H34S 120.0
C34S C35S C36S 120.0
C34S C35S H35S 120.0
C36S C35S H35S 120.0
C37S C36S C35S 117(3)
C37S C36S C31S 123(3)
C35S C36S C31S 120.0
C36S C37S H37A 109.5
C36S C37S H37B 109.5
H37A C37S H37B 109.5
C36S C37S H37C 109.5
H37A C37S H37C 109.5
H37B C37S H37C 109.5
C42S C41S C46S 120.0
C42S C41S H41S 120.0
C46S C41S H41S 120.0
C41S C42S C43S 120.0
C41S C42S H42S 120.0
C43S C42S H42S 120.0
C42S C43S C44S 120.0
C42S C43S H43S 120.0
C44S C43S H43S 120.0
C45S C44S C43S 120.0
C45S C44S H44S 120.0
C43S C44S H44S 120.0
C46S C45S C44S 120.0
C46S C45S H45S 120.0
C44S C45S H45S 120.0
C45S C46S C41S 120.0
C45S C46S C47S 113.2(16)
C41S C46S C47S 125.6(16)
C46S C47S H47A 109.5
C46S C47S H47B 109.5
H47A C47S H47B 109.5
C46S C47S H47C 109.5
H47A C47S H47C 109.5
H47B C47S H47C 109.5
C52S C51S C56S 120.0
C52S C51S H51S 120.0
C56S C51S H51S 120.0
C53S C52S C51S 120.0
C53S C52S H52S 120.0
C51S C52S H52S 120.0
C52S C53S C54S 120.0
C52S C53S H53S 120.0
C54S C53S H53S 120.0
C53S C54S C55S 120.0
C53S C54S H54S 120.0
C55S C54S H54S 120.0
C54S C55S C56S 120.0
C54S C55S H55S 120.0
C56S C55S H55S 120.0
C57S C56S C55S 117.7(13)
C57S C56S C51S 122.0(12)
C55S C56S C51S 120.0
C56S C57S H57A 109.5
C56S C57S H57B 109.5
H57A C57S H57B 109.5
C56S C57S H57C 109.5
H57A C57S H57C 109.5
H57B C57S H57C 109.5

loop_
_geom_bond_atom_site_label_1
_geom_bond_atom_site_label_2
_geom_bond_distance
C1 C6 1.395(4)
C1 C5 1.402(4)
C1 C10 1.499(3)
C2 N1 1.353(3)
C2 C3 1.408(4)
C2 C19 1.477(4)
C3 C4 1.370(4)
C3 H3 0.9500
C4 C5 1.410(4)
C4 H4 0.9500
C5 N1 1.409(3)
C6 N2 1.408(3)
C6 C7 1.414(4)
C7 C8 1.374(4)
C7 H7 0.9500
C8 C9 1.408(4)
C8 H8 0.9500
C9 N2 1.347(4)
C9 C43 1.482(4)
C10 C11 1.397(4)
C10 C15 1.405(4)
C11 C12 1.394(4)
C11 C16 1.507(4)
C12 C13 1.385(4)
C12 H12 0.9500
C13 C14 1.383(4)
C13 C17 1.515(4)
C14 C15 1.394(4)
C14 H14 0.9500
C15 C18 1.507(4)
C16 H16A 0.9800
C16 H16B 0.9800
C16 H16C 0.9800
C17 H17A 0.9800
C17 H17B 0.9800
C17 H17C 0.9800
C18 H18A 0.9800
C18 H18B 0.9800
C18 H18C 0.9800
C19 C20 1.405(4)
C19 C24 1.409(4)
C20 C21 1.398(4)
C20 C25 1.495(4)
C21 C22 1.399(4)
C21 H21 0.9500
C22 C23 1.390(4)
C22 C31 1.496(4)
C23 C24 1.393(4)
C23 H23 0.9500
C24 C37 1.493(4)
C25 C30 1.387(5)
C25 C26 1.390(4)
C26 C27 1.388(4)
C26 H26 0.9500
C27 C28 1.380(5)
C27 H27 0.9500
C28 C29 1.383(5)
C28 H28 0.9500
C29 C30 1.384(5)
C29 H29 0.9500
C30 H30 0.9500
C31 C36 1.390(4)
C31 C32 1.392(4)
C32 C33 1.389(4)
C32 H32 0.9500
C33 C34 1.369(5)
C33 H33 0.9500
C34 C35 1.372(5)
C34 H34 0.9500
C35 C36 1.388(4)
C35 H35 0.9500
C36 H36 0.9500
C37 C38 1.382(4)
C37 C42 1.397(4)
C38 C39 1.386(4)
C38 H38 0.9500
C39 C40 1.383(4)
C39 H39 0.9500
C40 C41 1.377(4)
C40 H40 0.9500
C41 C42 1.385(4)
C41 H41 0.9500
C42 H42 0.9500
C43 C44 1.402(4)
C43 C48 1.414(4)
C44 C45 1.394(4)
C44 C49 1.499(4)
C45 C46 1.394(5)
C45 H45 0.9500
C46 C47 1.381(5)
C46 C55 1.497(4)
C47 C48 1.392(4)
C47 H47 0.9500
C48 C61 1.490(5)
C49 C50 1.390(4)
C49 C54 1.394(4)
C50 C51 1.384(4)
C50 H50 0.9500
C51 C52 1.380(5)
C51 H51 0.9500
C52 C53 1.383(5)
C52 H52 0.9500
C53 C54 1.387(5)
C53 H53 0.9500
C54 H54 0.9500
C55 C56 1.384(6)
C55 C60 1.395(5)
C56 C57 1.398(5)
C56 H56 0.9500
C57 C58 1.381(7)
C57 H57 0.9500
C58 C59 1.367(6)
C58 H58 0.9500
C59 C60 1.387(5)
C59 H59 0.9500
C60 H60 0.9500
C61 C62 1.393(5)
C61 C66 1.403(4)
C62 C63 1.382(5)
C62 H62 0.9500
C63 C64 1.383(5)
C63 H63 0.9500
C64 C65 1.371(6)
C64 H64 0.9500
C65 C66 1.391(5)
C65 H65 0.9500
C66 H66 0.9500
N1 Fe01 1.965(2)
N2 Fe01 1.968(2)
Cl1 Fe01 2.1891(8)
Cl2 Fe01 2.1705(8)
C1S C6S 1.315(7)
C1S C2S 1.374(8)
C1S H1S 0.9500
C2S C3S 1.439(7)
C2S H2S 0.9500
C3S C4S 1.387(6)
C3S H3S 0.9500
C4S C5S 1.384(6)
C4S H4S 0.9500
C5S C6S 1.382(6)
C5S H5S 0.9500
C6S C7S 1.516(8)
C7S H7SA 0.9800
C7S H7SB 0.9800
C7S H7SC 0.9800
C11S C12S 1.3900
C11S C16S 1.3900
C11S H11S 0.9500
C12S C13S 1.3900
C12S H12S 0.9500
C13S C14S 1.3900
C13S H13S 0.9500
C14S C15S 1.3900
C14S H14S 0.9500
C15S C16S 1.3900
C15S H15S 0.9500
C16S C17S 1.453(13)
C17S H17D 0.9800
C17S H17E 0.9800
C17S H17F 0.9800
C21S C22S 1.3900
C21S C26S 1.3900
C21S H21S 0.9500
C22S C23S 1.3900
C22S H22S 0.9500
C23S C24S 1.3900
C23S H23S 0.9500
C24S C25S 1.3900
C24S H24S 0.9500
C25S C26S 1.3900
C25S H25S 0.9500
C26S C27S 1.442(12)
C27S H27A 0.9800
C27S H27B 0.9800
C27S H27C 0.9800
C31S C32S 1.3900
C31S C36S 1.3900
C31S H31S 0.9500
C32S C33S 1.3900
C32S H32S 0.9500
C33S C34S 1.3900
C33S H33S 0.9500
C34S C35S 1.3900
C34S H34S 0.9500
C35S C36S 1.3900
C35S H35S 0.9500
C36S C37S 1.385(17)
C37S H37A 0.9800
C37S H37B 0.9800
C37S H37C 0.9800
C41S C42S 1.3900
C41S C46S 1.3900
C41S H41S 0.9500
C42S C43S 1.3900
C42S H42S 0.9500
C43S C44S 1.3900
C43S H43S 0.9500
C44S C45S 1.3900
C44S H44S 0.9500
C45S C46S 1.3900
C45S H45S 0.9500
C46S C47S 1.413(17)
C47S H47A 0.9800
C47S H47B 0.9800
C47S H47C 0.9800
C51S C52S 1.3900
C51S C56S 1.3900
C51S H51S 0.9500
C52S C53S 1.3900
C52S H52S 0.9500
C53S C54S 1.3900
C53S H53S 0.9500
C54S C55S 1.3900
C54S H54S 0.9500
C55S C56S 1.3900
C55S H55S 0.9500
C56S C57S 1.359(14)
C57S H57A 0.9800
C57S H57B 0.9800
C57S H57C 0.9800

loop_
_geom_torsion_atom_site_label_1
_geom_torsion_atom_site_label_2
_geom_torsion_atom_site_label_3
_geom_torsion_atom_site_label_4
_geom_torsion
N1 C2 C3 C4 1.9(3)
C19 C2 C3 C4 -170.1(2)
C2 C3 C4 C5 -1.5(3)
C6 C1 C5 N1 2.2(4)
C10 C1 C5 N1 179.8(2)
C6 C1 C5 C4 -175.1(3)
C10 C1 C5 C4 2.5(4)
C3 C4 C5 C1 178.3(3)
C3 C4 C5 N1 0.6(3)
C5 C1 C6 N2 -2.9(4)
C10 C1 C6 N2 179.6(2)
C5 C1 C6 C7 170.0(3)
C10 C1 C6 C7 -7.6(4)
C1 C6 C7 C8 -171.7(3)
N2 C6 C7 C8 2.1(3)
C6 C7 C8 C9 -1.3(3)
C7 C8 C9 N2 0.0(4)
C7 C8 C9 C43 173.7(3)
C6 C1 C10 C11 -96.0(3)
C5 C1 C10 C11 86.2(3)
C6 C1 C10 C15 84.5(3)
C5 C1 C10 C15 -93.3(3)
C15 C10 C11 C12 1.3(4)
C1 C10 C11 C12 -178.1(2)
C15 C10 C11 C16 -176.3(3)
C1 C10 C11 C16 4.3(4)
C10 C11 C12 C13 -1.0(4)
C16 C11 C12 C13 176.6(3)
C11 C12 C13 C14 0.6(4)
C11 C12 C13 C17 -177.7(3)
C12 C13 C14 C15 -0.5(4)
C17 C13 C14 C15 177.8(3)
C13 C14 C15 C10 0.8(4)
C13 C14 C15 C18 -178.0(3)
C11 C10 C15 C14 -1.2(4)
C1 C10 C15 C14 178.2(2)
C11 C10 C15 C18 177.6(3)
C1 C10 C15 C18 -3.0(4)
N1 C2 C19 C20 -58.2(4)
C3 C2 C19 C20 112.8(3)
N1 C2 C19 C24 125.8(3)
C3 C2 C19 C24 -63.1(4)
C24 C19 C20 C21 0.6(4)
C2 C19 C20 C21 -175.5(2)
C24 C19 C20 C25 177.3(3)
C2 C19 C20 C25 1.2(4)
C19 C20 C21 C22 -0.6(4)
C25 C20 C21 C22 -177.5(3)
C20 C21 C22 C23 0.1(4)
C20 C21 C22 C31 178.8(3)
C21 C22 C23 C24 0.5(4)
C31 C22 C23 C24 -178.2(3)
C22 C23 C24 C19 -0.5(4)
C22 C23 C24 C37 -178.2(3)
C20 C19 C24 C23 0.0(4)
C2 C19 C24 C23 175.9(2)
C20 C19 C24 C37 177.5(3)
C2 C19 C24 C37 -6.5(4)
C21 C20 C25 C30 -50.8(4)
C19 C20 C25 C30 132.4(3)
C21 C20 C25 C26 126.4(3)
C19 C20 C25 C26 -50.3(4)
C30 C25 C26 C27 1.3(4)
C20 C25 C26 C27 -176.0(3)
C25 C26 C27 C28 0.1(5)
C26 C27 C28 C29 -1.3(5)
C27 C28 C29 C30 1.0(6)
C28 C29 C30 C25 0.5(6)
C26 C25 C30 C29 -1.6(5)
C20 C25 C30 C29 175.8(3)
C23 C22 C31 C36 15.0(4)
C21 C22 C31 C36 -163.7(3)
C23 C22 C31 C32 -166.2(3)
C21 C22 C31 C32 15.1(4)
C36 C31 C32 C33 0.4(5)
C22 C31 C32 C33 -178.3(3)
C31 C32 C33 C34 -0.2(5)
C32 C33 C34 C35 -0.6(5)
C33 C34 C35 C36 1.1(5)
C34 C35 C36 C31 -0.8(5)
C32 C31 C36 C35 0.0(4)
C22 C31 C36 C35 178.8(3)
C23 C24 C37 C38 -52.0(4)
C19 C24 C37 C38 130.5(3)
C23 C24 C37 C42 123.6(3)
C19 C24 C37 C42 -53.9(4)
C42 C37 C38 C39 -0.9(5)
C24 C37 C38 C39 174.8(3)
C37 C38 C39 C40 0.0(5)
C38 C39 C40 C41 0.3(5)
C39 C40 C41 C42 0.2(4)
C40 C41 C42 C37 -1.1(4)
C38 C37 C42 C41 1.4(4)
C24 C37 C42 C41 -174.3(2)
N2 C9 C43 C44 106.0(3)
C8 C9 C43 C44 -67.1(4)
N2 C9 C43 C48 -73.9(4)
C8 C9 C43 C48 113.0(4)
C48 C43 C44 C45 3.8(5)
C9 C43 C44 C45 -176.1(3)
C48 C43 C44 C49 -173.5(3)
C9 C43 C44 C49 6.6(5)
C43 C44 C45 C46 -1.8(5)
C49 C44 C45 C46 175.7(3)
C44 C45 C46 C47 -0.1(5)
C44 C45 C46 C55 -175.8(3)
C45 C46 C47 C48 -0.1(5)
C55 C46 C47 C48 175.6(3)
C46 C47 C48 C43 2.0(5)
C46 C47 C48 C61 -171.4(3)
C44 C43 C48 C47 -3.9(5)
C9 C43 C48 C47 176.0(3)
C44 C43 C48 C61 169.2(3)
C9 C43 C48 C61 -10.9(5)
C45 C44 C49 C50 133.6(3)
C43 C44 C49 C50 -49.0(5)
C45 C44 C49 C54 -46.1(4)
C43 C44 C49 C54 131.3(3)
C54 C49 C50 C51 -0.5(5)
C44 C49 C50 C51 179.8(3)
C49 C50 C51 C52 0.2(5)
C50 C51 C52 C53 0.6(5)
C51 C52 C53 C54 -1.0(6)
C52 C53 C54 C49 0.6(6)
C50 C49 C54 C53 0.1(5)
C44 C49 C54 C53 179.8(3)
C47 C46 C55 C56 142.2(4)
C45 C46 C55 C56 -42.2(5)
C47 C46 C55 C60 -41.4(5)
C45 C46 C55 C60 134.2(3)
C60 C55 C56 C57 0.3(5)
C46 C55 C56 C57 176.8(3)
C55 C56 C57 C58 -1.3(6)
C56 C57 C58 C59 1.3(6)
C57 C58 C59 C60 -0.4(6)
C58 C59 C60 C55 -0.5(5)
C56 C55 C60 C59 0.6(5)
C46 C55 C60 C59 -175.9(3)
C47 C48 C61 C62 128.2(3)
C43 C48 C61 C62 -45.0(4)
C47 C48 C61 C66 -45.3(4)
C43 C48 C61 C66 141.6(3)
C66 C61 C62 C63 1.1(5)
C48 C61 C62 C63 -172.5(3)
C61 C62 C63 C64 0.0(5)
C62 C63 C64 C65 -0.8(5)
C63 C64 C65 C66 0.5(5)
C64 C65 C66 C61 0.7(5)
C62 C61 C66 C65 -1.5(4)
C48 C61 C66 C65 172.2(3)
C3 C2 N1 C5 -1.5(3)
C19 C2 N1 C5 170.9(2)
C3 C2 N1 Fe01 150.89(19)
C19 C2 N1 Fe01 -36.7(4)
C1 C5 N1 C2 -177.2(2)
C4 C5 N1 C2 0.6(3)
C1 C5 N1 Fe01 25.6(3)
C4 C5 N1 Fe01 -156.57(17)
C8 C9 N2 C6 1.3(3)
C43 C9 N2 C6 -172.9(3)
C8 C9 N2 Fe01 -158.2(2)
C43 C9 N2 Fe01 27.6(4)
C1 C6 N2 C9 171.9(3)
C7 C6 N2 C9 -2.1(3)
C1 C6 N2 Fe01 -24.5(3)
C7 C6 N2 Fe01 161.52(19)
C2 N1 Fe01 N2 169.1(2)
C5 N1 Fe01 N2 -40.46(18)
C2 N1 Fe01 Cl2 39.8(2)
C5 N1 Fe01 Cl2 -169.75(15)
C2 N1 Fe01 Cl1 -83.2(2)
C5 N1 Fe01 Cl1 67.22(17)
C9 N2 Fe01 N1 -161.9(3)
C6 N2 Fe01 N1 39.9(2)
C9 N2 Fe01 Cl2 -36.0(3)
C6 N2 Fe01 Cl2 165.82(16)
C9 N2 Fe01 Cl1 92.7(3)
C6 N2 Fe01 Cl1 -65.4(2)
C6S C1S C2S C3S 0.5(7)
C1S C2S C3S C4S 0.1(6)
C2S C3S C4S C5S -0.7(6)
C3S C4S C5S C6S 0.8(6)
C2S C1S C6S C5S -0.4(7)
C2S C1S C6S C7S 178.2(5)
C4S C5S C6S C1S -0.2(6)
C4S C5S C6S C7S -178.8(4)
C16S C11S C12S C13S 0.0
C11S C12S C13S C14S 0.0
C12S C13S C14S C15S 0.0
C13S C14S C15S C16S 0.0
C14S C15S C16S C11S 0.0
C14S C15S C16S C17S 178.4(17)
C12S C11S C16S C15S 0.0
C12S C11S C16S C17S -178.4(17)
C26S C21S C22S C23S 0.0
C21S C22S C23S C24S 0.0
C22S C23S C24S C25S 0.0
C23S C24S C25S C26S 0.0
C24S C25S C26S C21S 0.0
C24S C25S C26S C27S 178.0(10)
C22S C21S C26S C25S 0.0
C22S C21S C26S C27S -178.1(10)
C36S C31S C32S C33S 0.0
C31S C32S C33S C34S 0.0
C32S C33S C34S C35S 0.0
C33S C34S C35S C36S 0.0
C34S C35S C36S C37S 179(4)
C34S C35S C36S C31S 0.0
C32S C31S C36S C37S -179(4)
C32S C31S C36S C35S 0.0
C46S C41S C42S C43S 0.0
C41S C42S C43S C44S 0.0
C42S C43S C44S C45S 0.0
C43S C44S C45S C46S 0.0
C44S C45S C46S C41S 0.0
C44S C45S C46S C47S 168(2)
C42S C41S C46S C45S 0.0
C42S C41S C46S C47S -167(3)
C56S C51S C52S C53S 0.0
C51S C52S C53S C54S 0.0
C52S C53S C54S C55S 0.0
C53S C54S C55S C56S 0.0
C54S C55S C56S C57S 173.3(11)
C54S C55S C56S C51S 0.0
C52S C51S C56S C57S -173.0(12)
C52S C51S C56S C55S 0.0
